data_8104071
loop_
_publ_author_name
'Wang, X.'

_publ_section_title
;
 Crystal structures of oxoselenoantimonates(III) of sodium and rubidium
 Na6 (Sb12 O18) (Sb Se3)2 (Na1.86 Sb0.14) ((O H)2.28 (H2 O)4.02) and Rb6
 (Sb12 O18) (Sb Se3)2 ((O H)0.66 (H2 O)3.48)
;
_journal_name_full 'Zeitschrift fuer Kristallographie (149,1979-)'
_journal_page_first 693
_journal_page_last 694
_journal_volume 210
_journal_year 1995
_chemical_formula_sum 'H7.62 O22.14 Rb6 Sb14.22 Se6'
_chemical_name_systematic
;
Rb6 (Sb12 O18) (Sb Se3)2 Sb0.22 ((O H)0.66 (H2 O)3.48)
;
_space_group_IT_number 176
_symmetry_space_group_name_Hall '-P 6c'
_symmetry_space_group_name_H-M 'P 63/m'
_cell_angle_alpha 90
_cell_angle_beta 90
_cell_angle_gamma 120
_cell_formula_units_Z 1
_cell_length_a 14.715
_cell_length_b 14.715
_cell_length_c 5.653
_cell_volume 1060.059
_citation_journal_id_ASTM ZEKRDZ
_cod_data_source_file Wang_ZEKRDZ_1995_1832.cif
_cod_data_source_block H7.62O22.14Rb6Sb14.22Se6
_cod_database_code 8104071

loop_
_symmetry_equiv_pos_as_xyz
x,y,z
x-y,x,z+1/2
-y,x-y,z
-x,-y,z+1/2
-x+y,-x,z
y,-x+y,z+1/2
-x,-y,-z
-x+y,-x,-z-1/2
y,-x+y,-z
x,y,-z-1/2
x-y,x,-z
-y,x-y,-z-1/2

loop_
_atom_site_label
_atom_site_type_symbol
_atom_site_fract_x
_atom_site_fract_y
_atom_site_fract_z
_atom_site_occupancy
_atom_site_U_iso_or_equiv
Sb4 Sb+3 0 0 0.5 0.11 0.0
Rb1 Rb+1 0.16958 0.26567 0.75 1 0.0
Sb2 Sb+3 0.1601 0.44132 0.25 1 0.0
Se1 Se-2 0.3675 0.52975 0.75 1 0.0
O3 O-2 0.0902 0.1421 0.25 0.69 0.0
Sb1 Sb+3 0.3333 0.6667 0.9034 0.5 0.0
O1 O-2 0.2245 0.35 0.25 1 0.0
O2 O-2 0.0598 0.3545 0.999 1 0.0
Sb3 Sb+3 0.38037 0.40019 0.25 1 0.0
